data_1521495
loop_
_publ_author_name
'Lee, S.H.'
'Kim, Y.'
'Seff, K.'

_publ_section_title
;
 Crystal structure of partially Pd(2+)-exchanged zeolite X dehydrated in
 oxygen at 400 C. Formation of linear Pd2 O3 clusters proposed to be (H O)
 - Pd(IV) - O - Pd(IV) - (O H) in (Pd(2+))14 (HO Pd O Pd O H)(4+)8
 (Na(+))32 - Si100 Al92 O384
;
_journal_name_full 'J. Phys. Chem. B'
_journal_page_first 2490
_journal_page_last 2494
_journal_volume 104
_journal_year 2000
_chemical_formula_sum 'Al92 H16 Na32 O408 Pd30 Si100'
_chemical_name_systematic 'Pd14 (O H Pd O Pd O H)8 Na32 (Al92 Si100 O384)'
_space_group_IT_number 203
_symmetry_space_group_name_Hall '-F 2uv 2vw 3'
_symmetry_space_group_name_H-M 'F d -3 :2'
_cell_angle_alpha 90
_cell_angle_beta 90
_cell_angle_gamma 90
_cell_formula_units_Z 1
_cell_length_a 24.982
_cell_length_b 24.982
_cell_length_c 24.982
_cell_volume 15591.274
_citation_journal_id_ASTM JPCBFK
_cod_data_source_file Lee_JPCBFK_2000_1606.cif
_cod_data_source_block H16Al92Na32O408Pd30Si100
_cod_original_cell_volume 15591.28
_cod_original_formula_sum 'H16 Al92 Na32 O408 Pd30 Si100'
_cod_database_code 1521495

loop_
_symmetry_equiv_pos_as_xyz
x,y,z
-x+1/4,-y+1/4,z
x,-y+1/4,-z+1/4
-x+1/4,y,-z+1/4
z,x,y
-z+1/4,-x+1/4,y
z,-x+1/4,-y+1/4
-z+1/4,x,-y+1/4
y,z,x
y,-z+1/4,-x+1/4
-y+1/4,z,-x+1/4
-y+1/4,-z+1/4,x
-x,-y,-z
x-1/4,y-1/4,-z
-x,y-1/4,z-1/4
x-1/4,-y,z-1/4
-z,-x,-y
z-1/4,x-1/4,-y
-z,x-1/4,y-1/4
z-1/4,-x,y-1/4
-y,-z,-x
-y,z-1/4,x-1/4
y-1/4,-z,x-1/4
y-1/4,z-1/4,-x
x,y+1/2,z+1/2
-x+1/4,-y+3/4,z+1/2
x,-y+3/4,-z+3/4
-x+1/4,y+1/2,-z+3/4
z,x+1/2,y+1/2
-z+1/4,-x+3/4,y+1/2
z,-x+3/4,-y+3/4
-z+1/4,x+1/2,-y+3/4
y,z+1/2,x+1/2
y,-z+3/4,-x+3/4
-y+1/4,z+1/2,-x+3/4
-y+1/4,-z+3/4,x+1/2
-x,-y+1/2,-z+1/2
x-1/4,y+1/4,-z+1/2
-x,y+1/4,z+1/4
x-1/4,-y+1/2,z+1/4
-z,-x+1/2,-y+1/2
z-1/4,x+1/4,-y+1/2
-z,x+1/4,y+1/4
z-1/4,-x+1/2,y+1/4
-y,-z+1/2,-x+1/2
-y,z+1/4,x+1/4
y-1/4,-z+1/2,x+1/4
y-1/4,z+1/4,-x+1/2
x+1/2,y,z+1/2
-x+3/4,-y+1/4,z+1/2
x+1/2,-y+1/4,-z+3/4
-x+3/4,y,-z+3/4
z+1/2,x,y+1/2
-z+3/4,-x+1/4,y+1/2
z+1/2,-x+1/4,-y+3/4
-z+3/4,x,-y+3/4
y+1/2,z,x+1/2
y+1/2,-z+1/4,-x+3/4
-y+3/4,z,-x+3/4
-y+3/4,-z+1/4,x+1/2
-x+1/2,-y,-z+1/2
x+1/4,y-1/4,-z+1/2
-x+1/2,y-1/4,z+1/4
x+1/4,-y,z+1/4
-z+1/2,-x,-y+1/2
z+1/4,x-1/4,-y+1/2
-z+1/2,x-1/4,y+1/4
z+1/4,-x,y+1/4
-y+1/2,-z,-x+1/2
-y+1/2,z-1/4,x+1/4
y+1/4,-z,x+1/4
y+1/4,z-1/4,-x+1/2
x+1/2,y+1/2,z
-x+3/4,-y+3/4,z
x+1/2,-y+3/4,-z+1/4
-x+3/4,y+1/2,-z+1/4
z+1/2,x+1/2,y
-z+3/4,-x+3/4,y
z+1/2,-x+3/4,-y+1/4
-z+3/4,x+1/2,-y+1/4
y+1/2,z+1/2,x
y+1/2,-z+3/4,-x+1/4
-y+3/4,z+1/2,-x+1/4
-y+3/4,-z+3/4,x
-x+1/2,-y+1/2,-z
x+1/4,y+1/4,-z
-x+1/2,y+1/4,z-1/4
x+1/4,-y+1/2,z-1/4
-z+1/2,-x+1/2,-y
z+1/4,x+1/4,-y
-z+1/2,x+1/4,y-1/4
z+1/4,-x+1/2,y-1/4
-y+1/2,-z+1/2,-x
-y+1/2,z+1/4,x-1/4
y+1/4,-z+1/2,x-1/4
y+1/4,z+1/4,-x

loop_
_atom_site_label
_atom_site_type_symbol
_atom_site_fract_x
_atom_site_fract_y
_atom_site_fract_z
_atom_site_occupancy
_atom_site_U_iso_or_equiv
O6 O-2 0.0866 0.0866 0.0866 0.5 0.0
Pd2 Pd+4 0.0387 0.0387 0.0387 0.5 0.0
O4 O-2 -0.0643 0.0762 0.1802 1 0.0
Pd3 Pd+2 0.0607 0.0607 0.0607 0.0625 0.0
Pd4 Pd+2 -0.0185 0.0859 0.4209 0.0417 0.0
Si1 Si+4 -0.0518 0.1249 0.0354 1 0.0
O5 O-2 0 0 0 0.5 0.0
Si2 Si+4 -0.0543 0.0374 0.124 0.0417 0.0
O3 O-2 -0.0334 0.0706 0.068 1 0.0
Al1 Al+3 -0.0543 0.0374 0.124 0.9583 0.0
Na1 Na+1 0.2296 0.2296 0.2296 1 0.0
Pd1 Pd+2 0 0 0 0.5 0.0
O1 O-2 0.8904 -0.0007 0.106 1 0.0
O2 O-2 -0.0033 -0.0062 0.1465 1 0.0
